data_7113660
loop_
_publ_author_name
'Brough, P.'
'Chiarelli, R.'
'P\'ecaut, J.'
'Rassat, A.'
'Rey, P.'

_publ_section_title
;
 A versatile synthesis of new pyrimidinyl nitronyl nitroxides
;
_journal_coden_ASTM CHCOFS
_journal_issue 21
_journal_name_full
;
 Chemical Communications (Cambridge, United Kingdom)
;
_journal_page_first 2722
_journal_page_last 2723
_journal_paper_doi 10.1039/b309786b
_journal_year 2003
_chemical_formula_sum 'C14 H19 N2 O2'
_chemical_formula_weight 247.31
_space_group_IT_number 14
_symmetry_cell_setting monoclinic
_symmetry_space_group_name_Hall '-P 2yn'
_symmetry_space_group_name_H-M 'P 1 21/n 1'
_atom_sites_solution_hydrogens geom
_atom_sites_solution_primary direct
_atom_sites_solution_secondary difmap
_audit_creation_method SHELXL-97
_cell_angle_alpha 90.00
_cell_angle_beta 96.862(2)
_cell_angle_gamma 90.00
_cell_formula_units_Z 4
_cell_length_a 6.2438(5)
_cell_length_b 21.3603(17)
_cell_length_c 9.9984(8)
_cell_measurement_temperature 298(2)
_cell_volume 1323.93(18)
_computing_cell_refinement 'Bruker SMART'
_computing_data_collection 'Bruker SMART'
_computing_data_reduction 'Bruker SHELXTL'
_computing_molecular_graphics 'Bruker SHELXTL'
_computing_publication_material 'Bruker SHELXTL'
_computing_structure_refinement 'SHELXL-97 (Sheldrick, 1997)'
_computing_structure_solution 'SHELXS-97 (Sheldrick, 1990)'
_diffrn_ambient_temperature 298(2)
_diffrn_measured_fraction_theta_full 0.883
_diffrn_measured_fraction_theta_max 0.883
_diffrn_measurement_device_type 'CCD area detector'
_diffrn_measurement_method 'phi and omega scans'
_diffrn_radiation_monochromator graphite
_diffrn_radiation_source 'fine-focus sealed tube'
_diffrn_radiation_type MoK\a
_diffrn_radiation_wavelength 0.71073
_diffrn_reflns_av_R_equivalents 0.0312
_diffrn_reflns_av_sigmaI/netI 0.0611
_diffrn_reflns_limit_h_max 8
_diffrn_reflns_limit_h_min -8
_diffrn_reflns_limit_k_max 28
_diffrn_reflns_limit_k_min -25
_diffrn_reflns_limit_l_max 12
_diffrn_reflns_limit_l_min -6
_diffrn_reflns_number 6664
_diffrn_reflns_theta_full 28.92
_diffrn_reflns_theta_max 28.92
_diffrn_reflns_theta_min 1.91
_exptl_absorpt_coefficient_mu 0.084
_exptl_absorpt_correction_type none
_exptl_crystal_density_diffrn 1.241
_exptl_crystal_density_method 'not measured'
_exptl_crystal_F_000 532
_exptl_crystal_size_max 0.15
_exptl_crystal_size_mid 0.2
_exptl_crystal_size_min 0.5
_refine_diff_density_max 0.193
_refine_diff_density_min -0.209
_refine_diff_density_rms 0.034
_refine_ls_extinction_method none
_refine_ls_goodness_of_fit_ref 0.889
_refine_ls_hydrogen_treatment mixed
_refine_ls_matrix_type full
_refine_ls_number_parameters 239
_refine_ls_number_reflns 3093
_refine_ls_number_restraints 0
_refine_ls_restrained_S_all 0.889
_refine_ls_R_factor_all 0.0838
_refine_ls_R_factor_gt 0.0405
_refine_ls_shift/su_max 0.001
_refine_ls_shift/su_mean 0.000
_refine_ls_structure_factor_coef Fsqd
_refine_ls_weighting_details 'calc w=1/[\s^2^(Fo^2^)+(0.0516P)^2^+0.0000P] where P=(Fo^2^+2Fc^2^)/3'
_refine_ls_weighting_scheme calc
_refine_ls_wR_factor_gt 0.0879
_refine_ls_wR_factor_ref 0.0971
_reflns_number_gt 1835
_reflns_number_total 3093
_reflns_threshold_expression >2sigma(I)
_cod_duplicate_entry 7104883
_cod_data_source_file b309786b.txt
_cod_data_source_block struc
_cod_depositor_comments
;
The following automatic conversions were performed:

'_symmetry_cell_setting' value 'Monoclinic' changed to 'monoclinic'
according to
/usr/data/users/saulius/automatic-downloads/retrospective/RSC/lib/dictionaries/cif_core.dic
dictionary named 'cif_core.dic' version 2.4.2 from 2011-04-26.

Automatic conversion script
Id: cif_fix_values 2281 2013-09-26 08:29:07Z andrius 
;
_cod_original_sg_symbol_H-M P2(1)/n
_cod_database_code 7113660

loop_
_symmetry_equiv_pos_as_xyz
'x, y, z'
'-x+1/2, y+1/2, -z+1/2'
'-x, -y, -z'
'x-1/2, -y-1/2, z-1/2'

loop_
_atom_site_label
_atom_site_type_symbol
_atom_site_fract_x
_atom_site_fract_y
_atom_site_fract_z
_atom_site_U_iso_or_equiv
_atom_site_adp_type
_atom_site_occupancy
_atom_site_symmetry_multiplicity
_atom_site_calc_flag
O1 O 0.23852(17) 0.04139(5) 0.64731(9) 0.0482(3) Uani 1 1 d
O2 O 0.66330(19) 0.21502(5) 0.70269(10) 0.0606(4) Uani 1 1 d
N1 N 0.30840(18) 0.09232(5) 0.59655(11) 0.0321(3) Uani 1 1 d
N2 N 0.51941(18) 0.18343(5) 0.62812(10) 0.0349(3) Uani 1 1 d
C1 C 0.4588(2) 0.12687(6) 0.67100(13) 0.0289(3) Uani 1 1 d
C2 C 0.2156(2) 0.10734(6) 0.45511(12) 0.0300(3) Uani 1 1 d
C3 C 0.3388(2) 0.16285(7) 0.40521(14) 0.0317(3) Uani 1 1 d
H3A H 0.252(2) 0.1811(6) 0.3311(14) 0.038(4) Uiso 1 1 d
H3B H 0.472(2) 0.1471(6) 0.3707(12) 0.034(4) Uiso 1 1 d
C4 C 0.4055(2) 0.21494(6) 0.50568(13) 0.0321(3) Uani 1 1 d
C5 C -0.0263(3) 0.11836(9) 0.45437(19) 0.0442(4) Uani 1 1 d
H5A H -0.096(3) 0.0809(9) 0.4754(17) 0.068(6) Uiso 1 1 d
H5B H -0.090(3) 0.1304(8) 0.3634(17) 0.060(5) Uiso 1 1 d
H5C H -0.053(3) 0.1514(8) 0.5230(17) 0.064(5) Uiso 1 1 d
C6 C 0.2495(3) 0.04965(8) 0.37026(17) 0.0449(4) Uani 1 1 d
H6A H 0.178(3) 0.0125(8) 0.4007(15) 0.061(5) Uiso 1 1 d
H6B H 0.408(3) 0.0414(7) 0.3740(14) 0.053(5) Uiso 1 1 d
H6C H 0.193(2) 0.0589(7) 0.2743(17) 0.051(4) Uiso 1 1 d
C7 C 0.2208(3) 0.25241(8) 0.55281(19) 0.0461(4) Uani 1 1 d
H7A H 0.134(3) 0.2711(8) 0.4781(16) 0.066(5) Uiso 1 1 d
H7B H 0.280(2) 0.2869(8) 0.6123(15) 0.058(5) Uiso 1 1 d
H7C H 0.128(3) 0.2263(8) 0.6053(15) 0.051(5) Uiso 1 1 d
C8 C 0.5630(3) 0.25855(8) 0.44746(18) 0.0424(4) Uani 1 1 d
H8A H 0.688(3) 0.2339(8) 0.4190(16) 0.065(5) Uiso 1 1 d
H8B H 0.614(3) 0.2895(8) 0.5099(15) 0.061(5) Uiso 1 1 d
H8C H 0.484(2) 0.2781(7) 0.3687(15) 0.045(4) Uiso 1 1 d
C9 C 0.5477(2) 0.10469(6) 0.80713(13) 0.0276(3) Uani 1 1 d
C10 C 0.7613(2) 0.08727(6) 0.83548(16) 0.0356(4) Uani 1 1 d
H10 H 0.855(2) 0.0882(6) 0.7651(15) 0.041(4) Uiso 1 1 d
C11 C 0.8400(3) 0.06796(7) 0.96421(17) 0.0453(4) Uani 1 1 d
H11 H 0.988(3) 0.0559(7) 0.9792(16) 0.054(5) Uiso 1 1 d
C12 C 0.7060(3) 0.06610(7) 1.06394(17) 0.0511(5) Uani 1 1 d
H12 H 0.762(2) 0.0522(8) 1.1497(16) 0.056(5) Uiso 1 1 d
C13 C 0.4960(3) 0.08417(8) 1.03607(16) 0.0509(5) Uani 1 1 d
H13 H 0.400(3) 0.0839(8) 1.1046(19) 0.067(6) Uiso 1 1 d
C14 C 0.4155(3) 0.10357(7) 0.90849(15) 0.0399(4) Uani 1 1 d
H14 H 0.275(3) 0.1158(7) 0.8916(15) 0.051(5) Uiso 1 1 d

loop_
_atom_site_aniso_label
_atom_site_aniso_U_11
_atom_site_aniso_U_22
_atom_site_aniso_U_33
_atom_site_aniso_U_23
_atom_site_aniso_U_13
_atom_site_aniso_U_12
O1 0.0579(7) 0.0416(6) 0.0423(6) 0.0128(5) -0.0054(5) -0.0224(5)
O2 0.0812(9) 0.0430(7) 0.0483(7) 0.0099(5) -0.0298(6) -0.0259(6)
N1 0.0331(7) 0.0323(7) 0.0297(6) 0.0039(5) -0.0005(5) -0.0042(5)
N2 0.0415(7) 0.0284(6) 0.0317(6) 0.0046(5) -0.0083(5) -0.0065(5)
C1 0.0307(8) 0.0276(7) 0.0282(7) 0.0012(6) 0.0026(6) -0.0007(6)
C2 0.0312(8) 0.0338(8) 0.0239(7) 0.0017(6) -0.0012(6) -0.0046(6)
C3 0.0317(8) 0.0356(8) 0.0271(8) 0.0043(6) 0.0003(6) -0.0017(7)
C4 0.0357(8) 0.0286(7) 0.0302(7) 0.0061(6) -0.0028(6) -0.0011(6)
C5 0.0308(9) 0.0502(11) 0.0498(11) 0.0058(9) -0.0026(8) -0.0062(8)
C6 0.0594(12) 0.0385(9) 0.0379(10) -0.0038(7) 0.0103(9) -0.0083(9)
C7 0.0512(11) 0.0371(9) 0.0491(11) -0.0008(9) 0.0026(9) 0.0044(8)
C8 0.0448(10) 0.0363(9) 0.0435(10) 0.0124(8) -0.0057(8) -0.0096(8)
C9 0.0299(8) 0.0256(7) 0.0266(7) 0.0000(5) -0.0001(6) -0.0010(6)
C10 0.0355(9) 0.0331(8) 0.0379(9) 0.0027(6) 0.0035(7) 0.0008(6)
C11 0.0414(10) 0.0360(9) 0.0538(11) 0.0101(7) -0.0142(8) 0.0001(7)
C12 0.0724(13) 0.0448(10) 0.0306(9) 0.0118(7) -0.0157(9) -0.0162(9)
C13 0.0642(12) 0.0585(11) 0.0312(9) 0.0007(8) 0.0105(9) -0.0157(9)
C14 0.0370(10) 0.0454(9) 0.0378(9) -0.0007(7) 0.0069(8) -0.0010(7)

loop_
_atom_type_symbol
_atom_type_description
_atom_type_scat_dispersion_real
_atom_type_scat_dispersion_imag
_atom_type_scat_source
C C 0.0033 0.0016 'International Tables Vol C Tables 4.2.6.8 and 6.1.1.4'
H H 0.0000 0.0000 'International Tables Vol C Tables 4.2.6.8 and 6.1.1.4'
N N 0.0061 0.0033 'International Tables Vol C Tables 4.2.6.8 and 6.1.1.4'
O O 0.0106 0.0060 'International Tables Vol C Tables 4.2.6.8 and 6.1.1.4'

loop_
_geom_angle_atom_site_label_1
_geom_angle_atom_site_label_2
_geom_angle_atom_site_label_3
_geom_angle
O1 N1 C1 119.21(10)
O1 N1 C2 116.02(10)
C1 N1 C2 124.75(11)
O2 N2 C1 119.17(10)
O2 N2 C4 117.87(10)
C1 N2 C4 122.47(10)
N1 C1 N2 121.20(11)
N1 C1 C9 119.44(11)
N2 C1 C9 119.20(11)
N1 C2 C6 106.77(12)
N1 C2 C5 107.95(12)
C6 C2 C5 108.93(13)
N1 C2 C3 108.75(10)
C6 C2 C3 109.67(12)
C5 C2 C3 114.49(12)
C4 C3 C2 117.37(12)
N2 C4 C8 108.80(11)
N2 C4 C3 106.02(11)
C8 C4 C3 109.48(13)
N2 C4 C7 106.60(12)
C8 C4 C7 110.17(13)
C3 C4 C7 115.47(12)
C10 C9 C14 119.46(13)
C10 C9 C1 121.35(13)
C14 C9 C1 119.15(13)
C9 C10 C11 119.86(16)
C12 C11 C10 120.18(16)
C13 C12 C11 119.79(15)
C12 C13 C14 120.68(18)
C13 C14 C9 120.01(16)

loop_
_geom_bond_atom_site_label_1
_geom_bond_atom_site_label_2
_geom_bond_distance
O1 N1 1.2979(14)
O2 N2 1.2877(13)
N1 C1 1.3465(16)
N1 C2 1.4975(16)
N2 C1 1.3511(17)
N2 C4 1.4997(16)
C1 C9 1.4849(17)
C2 C6 1.525(2)
C2 C5 1.528(2)
C2 C3 1.5291(19)
C3 C4 1.5234(19)
C4 C8 1.520(2)
C4 C7 1.524(2)
C9 C10 1.3812(19)
C9 C14 1.382(2)
C10 C11 1.385(2)
C11 C12 1.377(3)
C12 C13 1.363(3)
C13 C14 1.378(2)
